data_1543495
loop_
_publ_author_name
'Samigullin, Kamil'
'Bodach, Alexander'
'Wagner, Matthias'
'Alig, Edith'
'Fink, Lothar'
'Lerner, Hans-Wolfram'

_publ_contact_author_address
;
Institute of Inorganic and Analytical Chemistry
Max-von-Laue-Str. 7
60438 Frankfurt am Main
Germany
;
_publ_contact_author_email fink@chemie.uni-frankfurt.de
_publ_contact_author_name 'Dr Lothar Fink'
_publ_contact_author_phone '+49 69 798 29123'
_publ_section_title
;
 Donor-unsupported Phosphanylmethanides Li[CH2PR2] (R = tBu, Ph) --
 Crystal Structure of Li[CH2PtBu2] Solved by XRPD and DFT-D Calculations
;
_journal_coden_ASTM ZAACAB
_journal_issue 3
_journal_name_full 'Zeitschrift f\"ur anorganische und allgemeine Chemie'
_journal_page_first 282
_journal_page_last 287
_journal_paper_doi 10.1002/zaac.201500811
_journal_volume 642
_journal_year 2016
_chemical_formula_iupac 'C9 H20 Li P'
_chemical_formula_moiety 'C9 H20 Li P'
_chemical_formula_structural 'C9 H20 Li P'
_chemical_formula_sum 'C9 H20 Li P'
_chemical_formula_weight 166.172
_chemical_name_common Li-CH2P(tBu)2
_chemical_name_systematic Lithium(bis-tert-butyl)phosphanylmethanide
_space_group_IT_number 15
_symmetry_cell_setting monoclinic
_symmetry_space_group_name_Hall '-I 2ya'
_symmetry_space_group_name_H-M 'I 1 2/a 1'
_cell_angle_alpha 90
_cell_angle_beta 90.0415(51)
_cell_angle_gamma 90
_cell_formula_units_Z 8
_cell_length_a 12.74672(16)
_cell_length_b 15.92732(20)
_cell_length_c 10.89957(11)
_cell_measurement_temperature 298
_cell_volume 2212.84(5)
_computing_cell_refinement 'DASH (David <i> et al.</i> , 2004)'
_computing_data_collection 'STOE WINXPOW (STOE & Cie GmbH, 2004)'
_computing_data_reduction 'DASH (David <i>et al.</i>, 2004)'
_computing_molecular_graphics 'MERCURY (Macrea <i>et al.</i>)'
_computing_structure_refinement 'TOPAS (Coelho, 2007)'
_computing_structure_solution 'DASH (David <i>et al.</i>, 2004)'
_diffrn_ambient_temperature 298
_diffrn_detector_type 'lin psd'
_diffrn_measurement_device_type 'STOE Stadi-P'
_diffrn_radiation_monochromator 'primary focussing, Ge 111'
_diffrn_radiation_source 'X-ray tube'
_diffrn_radiation_type 'Cu K\a~1~'
_diffrn_radiation_wavelength 1.54060
_exptl_crystal_colour colorless
_exptl_crystal_density_diffrn 0.998
_exptl_crystal_F_000 272.0
_pd_instr_location ' ?'
_pd_meas_2theta_range_max 80.190
_pd_meas_2theta_range_min 3.01
_pd_meas_scan_method step
_pd_proc_2theta_range_max 80
_pd_proc_2theta_range_min 2
_pd_proc_info_excluded_regions none
_pd_proc_ls_background_function 'Chebychev polynomial'
_pd_proc_ls_pref_orient_corr none
_pd_proc_ls_profile_function
;
modified spherical harmonics( LIT?!)
;
_pd_proc_ls_prof_R_factor 0.01766
_pd_proc_ls_prof_wR_expected 0.02020
_pd_proc_ls_prof_wR_factor 0.02386
_pd_spec_mounting
;
Specimen was sealed in a 1.0 mm diameter borosilicate glass capillary 
;
_pd_spec_mount_mode transmission
_pd_spec_shape cylinder
_pd_spec_size_axial 12
_pd_spec_size_equat 0.5
_pd_spec_size_thick 1.0
_refine_ls_extinction_method none
_refine_ls_goodness_of_fit_all 1.181
_refine_ls_hydrogen_treatment mixed
_refine_ls_matrix_type fullcycle
_refine_ls_number_constraints 1
_refine_ls_number_parameters 142
_refine_ls_number_restraints 83
_refine_ls_R_I_factor 0.00765
_refine_ls_weighting_details w=1/\s(Y~obs~)^2^
_refine_ls_weighting_scheme sigma
_cod_data_source_file LiCH2PtBu2RTCOD.cif
_cod_data_source_block Li-CH2P(tBu)2_ambient
_cod_depositor_comments
;
 Removing the '_space_group' data item since it was not found in the core CIF
 dictionary and the same information was already provided in the official
 space group data items. No information was lost by removing this data item.

 Antanas Vaitkus,
 2017-03-06
;
_cod_original_cell_volume 2212.842(45)
_cod_database_code 1543495

loop_
_symmetry_equiv_pos_as_xyz
'x, y, z'
'-x+1/2, y, -z'
'-x, -y, -z'
'x+1/2, -y, z'
'x+1/2, y+1/2, z+1/2'
'-x, y+1/2, -z+1/2'
'-x+1/2, -y+1/2, -z+1/2'
'x, -y+1/2, z+1/2'

loop_
_atom_site_label
_atom_site_type_symbol
_atom_site_symmetry_multiplicity
_atom_site_fract_x
_atom_site_fract_y
_atom_site_fract_z
_atom_site_occupancy
_atom_site_B_iso_or_equiv
_atom_site_adp_type
P1 P 0 -0.39979(15) 0.81185(11) -0.75519(40) 1 3.994(49) Biso
C2 C 0 -0.54678(33) 0.80723(27) -0.74064(75) 1 6.361(96) Biso
C3 C 0 -0.35466(33) 0.92370(28) -0.75094(68) 1 6.361(96) Biso
C4 C 0 -0.36448(40) 0.77163(36) -0.90871(52) 1 6.361(96) Biso
C5 C 0 -0.58235(31) 0.71483(25) -0.73581(68) 1 6.361(96) Biso
C6 C 0 -0.59978(34) 0.84954(27) -0.84723(42) 1 6.361(96) Biso
C7 C 0 -0.58458(34) 0.84923(26) -0.62707(44) 1 6.361(96) Biso
C8 C 0 -0.23636(33) 0.92381(26) -0.76830(66) 1 6.361(96) Biso
C9 C 0 -0.36523(35) 0.96587(29) -0.62659(41) 1 6.361(96) Biso
C10 C 0 -0.40230(33) 0.97787(26) -0.84884(41) 1 6.361(96) Biso
H11 H 0 -0.4062(13) 0.7209(16) -0.9380(23) 1 7.63(12) Biso
Li13 Li 0 -0.19737(97) 0.7632(11) -0.8987(12) 1 3.77(57) Biso
H12 H 0 -0.4149(13) 0.7873(17) -0.9736(25) 1 7.63(12) Biso
H14 H 0 -0.5488(13) 0.6818(12) -0.8003(25) 1 7.63(12) Biso
H15 H 0 -0.6612(13) 0.7128(12) -0.7437(51) 1 7.63(12) Biso
H16 H 0 -0.5627(13) 0.6904(13) -0.6565(21) 1 7.63(12) Biso
H17 H 0 -0.5793(14) 0.9111(12) -0.8460(21) 1 7.63(12) Biso
H18 H 0 -0.6771(16) 0.8445(11) -0.8363(22) 1 7.63(12) Biso
H19 H 0 -0.5782(14) 0.8222(13) -0.9252(23) 1 7.63(12) Biso
H20 H 0 -0.5521(14) 0.8226(14) -0.5552(23) 1 7.63(12) Biso
H21 H 0 -0.6615(16) 0.8429(11) -0.6232(22) 1 7.63(12) Biso
H22 H 0 -0.5656(15) 0.9102(12) -0.6333(21) 1 7.63(12) Biso
H23 H 0 -0.2075(13) 0.9783(10) -0.7320(38) 1 7.63(12) Biso
H24 H 0 -0.2214(16) 0.9193(11) -0.8600(19) 1 7.63(12) Biso
H25 H 0 -0.2069(14) 0.87564(93) -0.7185(38) 1 7.63(12) Biso
H26 H 0 -0.3313(17) 0.9296(12) -0.5625(20) 1 7.63(12) Biso
H27 H 0 -0.4420(15) 0.9754(15) -0.6106(20) 1 7.63(12) Biso
H28 H 0 -0.3279(15) 1.0211(12) -0.6298(20) 1 7.63(12) Biso
H29 H 0 -0.3458(16) 0.9918(12) -0.9082(20) 1.0 7.63(12) Biso
H30 H 0 -0.4312(14) 1.0291(11) -0.8105(24) 1 7.63(12) Biso
H31 H 0 -0.4604(16) 0.9477(14) -0.8879(20) 1 7.63(12) Biso

loop_
_atom_type_symbol
_atom_type_description
_atom_type_scat_source
C C 'International Tables Vol C Table 6.1.1.4'
H H 'International Tables Vol C Table 6.1.1.4'
Li Li 'International Tables Vol C Table 6.1.1.4'
P P 'International Tables Vol C Table 6.1.1.4'

loop_
_geom_angle_atom_site_label_1
_geom_angle_atom_site_label_2
_geom_angle_atom_site_label_3
_geom_angle
_geom_angle_site_symmetry_1
_geom_angle_site_symmetry_3
C4 P1 C3 106.093(272) . .
C4 P1 C2 107.816(267) . .
C3 P1 C2 109.936(206) . .
C7 C2 C6 107.213(559) . .
C7 C2 C5 107.793(380) . .
C7 C2 P1 112.064(328) . .
C6 C2 C5 108.816(379) . .
C6 C2 P1 111.365(311) . .
C5 C2 P1 109.465(283) . .
C10 C3 C9 110.138(503) . .
C10 C3 C8 108.173(364) . .
C10 C3 P1 113.911(321) . .
C9 C3 C8 101.493(405) . .
C9 C3 P1 114.541(339) . .
C8 C3 P1 107.626(291) . .

loop_
_geom_bond_atom_site_label_1
_geom_bond_atom_site_label_2
_geom_bond_distance
_geom_bond_site_symmetry_2
Li13 C4 2.1371(134) .
Li13 P1 3.116(13) .
P1 C4 1.8474(69) .
P1 C3 1.8726(48) .
P1 C2 1.8818(47) .
C2 C7 1.4873(86) .
C2 C6 1.5034(82) .
C2 C5 1.5408(59) .
C3 C10 1.5006(75) .
C3 C9 1.5186(82) .
C3 C8 1.5198(60) .
C4 H11 1.0186(240) .
C5 H15 1.0093(176) .
C6 H17 1.0147(195) .
C7 H22 1.0031(196) .
C8 H25 1.0121(263) .
C8 H24 1.0201(219) .
C8 H23 1.0223(223) .
C9 H28 1.0007(197) .
C9 H26 1.0044(214) .
C9 H27 1.0055(198) .

loop_
_cod_changelog_entry_id
_cod_changelog_entry_author
_cod_changelog_entry_date
_cod_changelog_entry_text
1 'Vaitkus, Antanas' 2022-05-09T02:30:00+03:00 'Updated bibliographic information.'
